data_4500687
loop_
_publ_author_name
'Luo, Geng-Geng'
'Xiong, Hong-Bo'
'Sun, Di'
'Wu, Dong-Liang'
'Huang, Rong-Bin'
'Dai, Jing-Cao'

_publ_section_title
;
 A Discrete Spirocyclic (H2O)9Cluster and 1D Novel Water Chain with
 Tetrameric and Octameric Clusters in Cationic Hosts
;
_journal_issue 5
_journal_name_full 'Crystal Growth &amp; Design'
_journal_page_first 1948
_journal_paper_doi 10.1021/cg200111j
_journal_volume 11
_journal_year 2011
_chemical_formula_sum 'C15 H28 Ag N2 O8'
_chemical_formula_weight 472.26
_chemical_name_systematic
; 
 ? 
;
_space_group_IT_number 15
_symmetry_cell_setting monoclinic
_symmetry_space_group_name_Hall '-C 2yc'
_symmetry_space_group_name_H-M 'C 1 2/c 1'
_atom_sites_solution_hydrogens geom
_atom_sites_solution_primary direct
_atom_sites_solution_secondary difmap
_audit_creation_method SHELXL-97
_cell_angle_alpha 90.00
_cell_angle_beta 125.66(3)
_cell_angle_gamma 90.00
_cell_formula_units_Z 8
_cell_length_a 30.181(6)
_cell_length_b 9.0918(18)
_cell_length_c 17.920(4)
_cell_measurement_temperature 173(2)
_cell_volume 3995(2)
_computing_structure_refinement 'SHELXL-97 (Sheldrick, 1997)'
_computing_structure_solution 'SHELXS-97 (Sheldrick, 1990)'
_diffrn_ambient_temperature 173(2)
_diffrn_measured_fraction_theta_full 0.951
_diffrn_measured_fraction_theta_max 0.971
_diffrn_radiation_monochromator graphite
_diffrn_radiation_source 'fine-focus sealed tube'
_diffrn_radiation_type MoK\a
_diffrn_radiation_wavelength 0.71073
_diffrn_reflns_av_R_equivalents 0.0316
_diffrn_reflns_av_sigmaI/netI 0.0359
_diffrn_reflns_limit_h_max 36
_diffrn_reflns_limit_h_min -38
_diffrn_reflns_limit_k_max 11
_diffrn_reflns_limit_k_min -11
_diffrn_reflns_limit_l_max 23
_diffrn_reflns_limit_l_min -21
_diffrn_reflns_number 11725
_diffrn_reflns_theta_full 27.48
_diffrn_reflns_theta_max 27.48
_diffrn_reflns_theta_min 3.00
_exptl_absorpt_coefficient_mu 1.051
_exptl_absorpt_correction_T_max 0.8931
_exptl_absorpt_correction_T_min 0.8173
_exptl_absorpt_correction_type multi-scan
_exptl_absorpt_process_details 'ABSCOR (Higashi, 1995)'
_exptl_crystal_density_diffrn 1.570
_exptl_crystal_density_method 'not measured'
_exptl_crystal_F_000 1944
_exptl_crystal_size_max 0.20
_exptl_crystal_size_mid 0.17
_exptl_crystal_size_min 0.11
_refine_diff_density_max 1.161
_refine_diff_density_min -0.844
_refine_diff_density_rms 0.119
_refine_ls_extinction_method none
_refine_ls_goodness_of_fit_ref 1.087
_refine_ls_hydrogen_treatment constr
_refine_ls_matrix_type full
_refine_ls_number_parameters 235
_refine_ls_number_reflns 4364
_refine_ls_number_restraints 0
_refine_ls_restrained_S_all 1.087
_refine_ls_R_factor_all 0.0446
_refine_ls_R_factor_gt 0.0362
_refine_ls_shift/su_max 0.001
_refine_ls_shift/su_mean 0.000
_refine_ls_structure_factor_coef Fsqd
_refine_ls_weighting_details 'calc w=1/[\s^2^(Fo^2^)+(0.0952P)^2^+0.3870P] where P=(Fo^2^+2Fc^2^)/3'
_refine_ls_weighting_scheme calc
_refine_ls_wR_factor_gt 0.1236
_refine_ls_wR_factor_ref 0.1411
_reflns_number_gt 3599
_reflns_number_total 4364
_reflns_threshold_expression >2sigma(I)
_cod_data_source_file cg200111j_si_001.cif
_cod_data_source_block 808721
_cod_original_cell_volume 3995(1)
_cod_original_sg_symbol_H-M C2/c
_cod_database_code 4500687

loop_
_symmetry_equiv_pos_as_xyz
'x, y, z'
'-x, y, -z+1/2'
'x+1/2, y+1/2, z'
'-x+1/2, y+1/2, -z+1/2'
'-x, -y, -z'
'x, -y, z-1/2'
'-x+1/2, -y+1/2, -z'
'x+1/2, -y+1/2, z-1/2'

loop_
_atom_site_label
_atom_site_type_symbol
_atom_site_fract_x
_atom_site_fract_y
_atom_site_fract_z
_atom_site_U_iso_or_equiv
_atom_site_adp_type
_atom_site_occupancy
_atom_site_symmetry_multiplicity
_atom_site_calc_flag
_atom_site_refinement_flags
Ag1 Ag 0.006567(9) 0.252776(18) 0.432029(15) 0.03185(13) Uani 1 1 d .
N1 N 0.06949(9) 0.4176(2) 0.50923(13) 0.0246(5) Uani 1 1 d .
N2 N 0.44364(9) 0.4045(2) 0.89751(13) 0.0243(5) Uani 1 1 d .
C3 C 0.10076(12) 0.4682(3) 0.48450(17) 0.0293(6) Uani 1 1 d .
H3A H 0.0931 0.4369 0.4275 0.035 Uiso 1 1 calc R
C4 C 0.14397(12) 0.5644(3) 0.53836(17) 0.0291(6) Uani 1 1 d .
H4A H 0.1654 0.5970 0.5185 0.035 Uiso 1 1 calc R
C5 C 0.15552(10) 0.6129(2) 0.62209(16) 0.0219(5) Uani 1 1 d .
C6 C 0.12241(11) 0.5615(3) 0.64618(16) 0.0260(5) Uani 1 1 d .
H6A H 0.1287 0.5931 0.7021 0.031 Uiso 1 1 calc R
C7 C 0.08023(11) 0.4647(3) 0.59001(16) 0.0265(5) Uani 1 1 d .
H7A H 0.0583 0.4304 0.6085 0.032 Uiso 1 1 calc R
C8 C 0.20473(11) 0.7069(3) 0.68586(18) 0.0281(6) Uani 1 1 d .
H8A H 0.1998 0.7601 0.7287 0.034 Uiso 1 1 calc R
H8B H 0.2091 0.7805 0.6499 0.034 Uiso 1 1 calc R
C9 C 0.25542(11) 0.6102(3) 0.74001(18) 0.0295(6) Uani 1 1 d .
H9A H 0.2594 0.5560 0.6963 0.035 Uiso 1 1 calc R
H9B H 0.2503 0.5368 0.7751 0.035 Uiso 1 1 calc R
C10 C 0.30834(11) 0.6961(3) 0.80711(18) 0.0280(6) Uani 1 1 d .
H10A H 0.3102 0.7827 0.7755 0.034 Uiso 1 1 calc R
H10B H 0.3085 0.7318 0.8595 0.034 Uiso 1 1 calc R
C11 C 0.35699(10) 0.5984(2) 0.84175(15) 0.0221(5) Uani 1 1 d .
C12 C 0.38508(11) 0.5292(3) 0.92647(16) 0.0275(6) Uani 1 1 d .
H12A H 0.3751 0.5467 0.9672 0.033 Uiso 1 1 calc R
C13 C 0.42769(11) 0.4344(3) 0.95194(16) 0.0265(5) Uani 1 1 d .
H13A H 0.4464 0.3885 1.0105 0.032 Uiso 1 1 calc R
C14 C 0.41680(13) 0.4721(3) 0.81489(19) 0.0373(7) Uani 1 1 d .
H14A H 0.4278 0.4534 0.7757 0.045 Uiso 1 1 calc R
C15 C 0.37396(13) 0.5674(3) 0.78568(19) 0.0367(7) Uani 1 1 d .
H15A H 0.3559 0.6122 0.7269 0.044 Uiso 1 1 calc R
O1 O 0.14929(8) 0.61615(19) 0.85866(12) 0.0305(4) Uani 1 1 d .
O2 O 0.14853(8) 0.8370(2) 0.91137(13) 0.0340(5) Uani 1 1 d .
C1 C 0.17243(12) 0.7329(3) 0.9026(2) 0.0256(6) Uani 1 1 d .
C2 C 0.23374(13) 0.7494(2) 0.94831(19) 0.0264(6) Uani 1 1 d .
H2A H 0.2463 0.6671 0.9289 0.032 Uiso 1 1 calc R
H2B H 0.2404 0.8422 0.9274 0.032 Uiso 1 1 calc R
O1W O 0.03757(8) 0.60057(19) 0.72701(12) 0.0298(4) Uani 1 1 d .
H1WA H 0.0720 0.6090 0.7635 0.036 Uiso 1 1 d R
H1WB H 0.0149 0.6005 0.7407 0.036 Uiso 0.50 1 d PR
H1WC H 0.0342 0.5080 0.7186 0.036 Uiso 0.50 1 d PR
O2W O 0.01803(10) 0.3075(2) 0.67293(16) 0.0421(5) Uani 1 1 d .
H2WA H 0.0445 0.2579 0.7163 0.050 Uiso 1 1 d R
H2WB H 0.0217 0.3934 0.6946 0.050 Uiso 0.50 1 d PR
H2WC H -0.0142 0.2900 0.6561 0.050 Uiso 0.50 1 d PR
O3W O 0.04282(8) 0.11216(18) 0.34350(12) 0.0286(4) Uani 1 1 d .
H3WA H 0.0736 0.1405 0.3573 0.034 Uiso 1 1 d R
H3WB H 0.0173 0.1548 0.2947 0.034 Uiso 0.50 1 d PR
H3WC H 0.0457 0.0200 0.3394 0.034 Uiso 0.50 1 d PR
O4W O 0.20896(9) 0.3638(2) 0.88628(14) 0.0405(5) Uani 1 1 d .
H4WA H 0.1979 0.2910 0.9010 0.049 Uiso 1 1 d R
H4WB H 0.1891 0.4384 0.8758 0.049 Uiso 1 1 d R
O5W O 0.18465(9) 0.1200(2) 0.95922(15) 0.0406(5) Uani 1 1 d .
H5WA H 0.1757 0.0300 0.9463 0.049 Uiso 1 1 d R
H5WB H 0.2161 0.1236 1.0100 0.049 Uiso 1 1 d R
O6W O 0.07240(9) 0.1803(2) 0.85106(14) 0.0373(5) Uani 1 1 d .
H6WA H 0.1070 0.1776 0.8874 0.045 Uiso 1 1 d R
H6WB H 0.0629 0.0905 0.8394 0.045 Uiso 0.50 1 d PR
H6WC H 0.0571 0.2598 0.8495 0.045 Uiso 0.50 1 d PR

loop_
_atom_site_aniso_label
_atom_site_aniso_U_11
_atom_site_aniso_U_22
_atom_site_aniso_U_33
_atom_site_aniso_U_23
_atom_site_aniso_U_13
_atom_site_aniso_U_12
Ag1 0.02356(19) 0.03023(19) 0.03464(19) -0.00433(7) 0.01294(15) -0.00878(7)
N1 0.0204(11) 0.0256(9) 0.0233(9) -0.0030(8) 0.0101(9) -0.0035(8)
N2 0.0209(11) 0.0260(9) 0.0238(9) 0.0024(8) 0.0117(9) 0.0030(8)
C3 0.0294(15) 0.0335(13) 0.0210(11) -0.0035(10) 0.0125(10) -0.0076(11)
C4 0.0250(14) 0.0329(12) 0.0289(12) 0.0018(10) 0.0154(11) -0.0048(10)
C5 0.0175(12) 0.0182(10) 0.0239(11) 0.0015(8) 0.0087(9) 0.0036(8)
C6 0.0236(13) 0.0311(12) 0.0236(11) -0.0039(9) 0.0140(10) -0.0002(10)
C7 0.0235(13) 0.0347(12) 0.0254(11) -0.0003(10) 0.0165(10) -0.0017(10)
C8 0.0203(14) 0.0214(10) 0.0340(13) -0.0014(11) 0.0109(11) 0.0004(10)
C9 0.0180(13) 0.0219(11) 0.0359(13) -0.0026(10) 0.0086(11) 0.0006(9)
C10 0.0160(13) 0.0259(12) 0.0340(13) -0.0042(11) 0.0101(11) 0.0017(10)
C11 0.0152(12) 0.0231(10) 0.0250(11) -0.0019(9) 0.0101(9) -0.0016(9)
C12 0.0209(13) 0.0367(13) 0.0243(12) -0.0060(10) 0.0128(10) -0.0016(10)
C13 0.0216(13) 0.0334(12) 0.0224(11) 0.0043(10) 0.0117(10) 0.0031(10)
C14 0.0331(17) 0.0508(16) 0.0334(14) 0.0134(12) 0.0225(13) 0.0155(13)
C15 0.0340(16) 0.0477(15) 0.0329(13) 0.0203(12) 0.0221(12) 0.0186(13)
O1 0.0199(10) 0.0334(9) 0.0296(9) -0.0079(7) 0.0095(8) -0.0032(7)
O2 0.0184(10) 0.0309(9) 0.0463(11) -0.0096(8) 0.0153(9) -0.0015(7)
C1 0.0147(14) 0.0282(12) 0.0243(13) 0.0007(9) 0.0060(11) 0.0005(9)
C2 0.0153(15) 0.0384(16) 0.0256(16) -0.0033(9) 0.0120(12) -0.0014(9)
O1W 0.0191(9) 0.0356(9) 0.0297(9) 0.0005(7) 0.0114(8) 0.0000(7)
O2W 0.0461(14) 0.0380(11) 0.0573(13) 0.0005(10) 0.0387(11) -0.0024(10)
O3W 0.0206(10) 0.0335(9) 0.0301(9) 0.0024(7) 0.0139(8) 0.0015(7)
O4W 0.0366(12) 0.0328(10) 0.0428(11) -0.0030(8) 0.0179(10) 0.0031(8)
O5W 0.0274(11) 0.0289(9) 0.0479(11) -0.0020(8) 0.0120(9) -0.0002(8)
O6W 0.0237(11) 0.0307(9) 0.0468(11) 0.0008(8) 0.0145(9) 0.0040(8)

loop_
_atom_type_symbol
_atom_type_description
_atom_type_scat_dispersion_real
_atom_type_scat_dispersion_imag
_atom_type_scat_source
C C 0.0033 0.0016 'International Tables Vol C Tables 4.2.6.8 and 6.1.1.4'
H H 0.0000 0.0000 'International Tables Vol C Tables 4.2.6.8 and 6.1.1.4'
N N 0.0061 0.0033 'International Tables Vol C Tables 4.2.6.8 and 6.1.1.4'
O O 0.0106 0.0060 'International Tables Vol C Tables 4.2.6.8 and 6.1.1.4'
Ag Ag -0.8971 1.1015 'International Tables Vol C Tables 4.2.6.8 and 6.1.1.4'

loop_
_geom_angle_atom_site_label_1
_geom_angle_atom_site_label_2
_geom_angle_atom_site_label_3
_geom_angle
_geom_angle_site_symmetry_1
_geom_angle_site_symmetry_3
N2 Ag1 N1 159.56(9) 8_455 .
N2 Ag1 O1W 102.42(7) 8_455 5_566
N1 Ag1 O1W 92.40(7) . 5_566
N2 Ag1 O3W 96.18(7) 8_455 .
N1 Ag1 O3W 101.35(8) . .
O1W Ag1 O3W 74.57(6) 5_566 .
C3 N1 C7 118.0(2) . .
C3 N1 Ag1 123.46(16) . .
C7 N1 Ag1 118.35(19) . .
C13 N2 C14 117.6(2) . .
C13 N2 Ag1 123.61(16) . 8_556
C14 N2 Ag1 118.67(19) . 8_556
N1 C3 C4 123.0(2) . .
N1 C3 H3A 118.5 . .
C4 C3 H3A 118.5 . .
C3 C4 C5 119.3(3) . .
C3 C4 H4A 120.3 . .
C5 C4 H4A 120.3 . .
C6 C5 C4 117.1(2) . .
C6 C5 C8 121.9(2) . .
C4 C5 C8 120.8(3) . .
C5 C6 C7 121.0(2) . .
C5 C6 H6A 119.5 . .
C7 C6 H6A 119.5 . .
N1 C7 C6 121.6(3) . .
N1 C7 H7A 119.2 . .
C6 C7 H7A 119.2 . .
C5 C8 C9 109.6(2) . .
C5 C8 H8A 109.7 . .
C9 C8 H8A 109.7 . .
C5 C8 H8B 109.7 . .
C9 C8 H8B 109.7 . .
H8A C8 H8B 108.2 . .
C8 C9 C10 113.8(2) . .
C8 C9 H9A 108.8 . .
C10 C9 H9A 108.8 . .
C8 C9 H9B 108.8 . .
C10 C9 H9B 108.8 . .
H9A C9 H9B 107.7 . .
C11 C10 C9 109.9(2) . .
C11 C10 H10A 109.7 . .
C9 C10 H10A 109.7 . .
C11 C10 H10B 109.7 . .
C9 C10 H10B 109.7 . .
H10A C10 H10B 108.2 . .
C12 C11 C15 116.7(2) . .
C12 C11 C10 123.1(2) . .
C15 C11 C10 120.1(2) . .
C11 C12 C13 120.1(3) . .
C11 C12 H12A 120.0 . .
C13 C12 H12A 120.0 . .
N2 C13 C12 122.9(2) . .
N2 C13 H13A 118.5 . .
C12 C13 H13A 118.5 . .
N2 C14 C15 122.1(3) . .
N2 C14 H14A 119.0 . .
C15 C14 H14A 119.0 . .
C14 C15 C11 120.6(2) . .
C14 C15 H15A 119.7 . .
C11 C15 H15A 119.7 . .
O2 C1 O1 124.3(3) . .
O2 C1 C2 117.6(2) . .
O1 C1 C2 118.2(2) . .
C2 C2 C1 112.0(3) 7_567 .
C2 C2 H2A 109.2 7_567 .
C1 C2 H2A 109.2 . .
C2 C2 H2B 109.2 7_567 .
C1 C2 H2B 109.2 . .
H2A C2 H2B 107.9 . .
H1WA O1W H1WB 127.3 . .
H1WA O1W H1WC 101.0 . .
H1WB O1W H1WC 91.0 . .
H2WA O2W H2WB 105.4 . .
H2WA O2W H2WC 119.9 . .
H2WB O2W H2WC 98.8 . .
Ag1 O3W H3WA 115.5 . .
Ag1 O3W H3WB 87.3 . .
H3WA O3W H3WB 110.1 . .
Ag1 O3W H3WC 127.7 . .
H3WA O3W H3WC 100.0 . .
H3WB O3W H3WC 116.0 . .
H4WA O4W H4WB 109.7 . .
H5WA O5W H5WB 107.9 . .
H6WA O6W H6WB 104.3 . .
H6WA O6W H6WC 116.9 . .
H6WB O6W H6WC 135.3 . .

loop_
_geom_bond_atom_site_label_1
_geom_bond_atom_site_label_2
_geom_bond_distance
_geom_bond_site_symmetry_2
Ag1 N2 2.160(2) 8_455
Ag1 N1 2.168(2) .
Ag1 O1W 2.6921(19) 5_566
Ag1 O3W 2.715(2) .
N1 C3 1.337(4) .
N1 C7 1.355(3) .
N2 C13 1.343(4) .
N2 C14 1.352(3) .
N2 Ag1 2.160(2) 8_556
C3 C4 1.389(4) .
C3 H3A 0.9500 .
C4 C5 1.399(4) .
C4 H4A 0.9500 .
C5 C6 1.380(4) .
C5 C8 1.504(4) .
C6 C7 1.384(4) .
C6 H6A 0.9500 .
C7 H7A 0.9500 .
C8 C9 1.525(4) .
C8 H8A 0.9900 .
C8 H8B 0.9900 .
C9 C10 1.539(4) .
C9 H9A 0.9900 .
C9 H9B 0.9900 .
C10 C11 1.506(4) .
C10 H10A 0.9900 .
C10 H10B 0.9900 .
C11 C12 1.385(3) .
C11 C15 1.397(4) .
C12 C13 1.386(4) .
C12 H12A 0.9500 .
C13 H13A 0.9500 .
C14 C15 1.381(4) .
C14 H14A 0.9500 .
C15 H15A 0.9500 .
O1 C1 1.262(3) .
O2 C1 1.254(3) .
C1 C2 1.533(4) .
C2 C2 1.508(6) 7_567
C2 H2A 0.9900 .
C2 H2B 0.9900 .
O1W H1WA 0.8500 .
O1W H1WB 0.8500 .
O1W H1WC 0.8501 .
O2W H2WA 0.8500 .
O2W H2WB 0.8500 .
O2W H2WC 0.8499 .
O3W H3WA 0.8500 .
O3W H3WB 0.8501 .
O3W H3WC 0.8500 .
O4W H4WA 0.8498 .
O4W H4WB 0.8497 .
O5W H5WA 0.8501 .
O5W H5WB 0.8499 .
O6W H6WA 0.8503 .
O6W H6WB 0.8500 .
O6W H6WC 0.8499 .

loop_
_geom_hbond_atom_site_label_D
_geom_hbond_atom_site_label_H
_geom_hbond_atom_site_label_A
_geom_hbond_distance_DH
_geom_hbond_distance_HA
_geom_hbond_distance_DA
_geom_hbond_angle_DHA
_geom_hbond_site_symmetry_A
O1W H1WA O1 0.85 1.93 2.771(3) 172.2 .
O1W H1WB O1W 0.85 1.98 2.828(4) 179.9 2_556
O1W H1WC O2W 0.85 1.94 2.779(3) 168.2 .
O2W H2WA O6W 0.85 2.16 2.848(3) 137.8 .
O2W H2WB O1W 0.85 1.95 2.779(3) 165.7 .
O2W H2WC O6W 0.85 1.96 2.757(3) 156.5 2_556
O3W H3WA O2 0.85 1.88 2.711(3) 164.7 6_565
O3W H3WB O3W 0.85 2.08 2.795(4) 141.0 2
O3W H3WC O6W 0.85 1.95 2.783(3) 165.2 6
O4W H4WA O5W 0.85 2.04 2.878(3) 169.5 .
O4W H4WB O1 0.85 1.93 2.777(3) 175.5 .
O5W H5WA O2 0.85 1.88 2.730(3) 174.2 1_545
O5W H5WB O4W 0.85 1.92 2.763(3) 171.3 7_557
O6W H6WA O5W 0.85 1.98 2.807(3) 165.4 .
O6W H6WB O3W 0.85 1.95 2.783(3) 164.5 6_556
O6W H6WC O2W 0.85 2.10 2.757(3) 133.4 2_556

loop_
_geom_torsion_atom_site_label_1
_geom_torsion_atom_site_label_2
_geom_torsion_atom_site_label_3
_geom_torsion_atom_site_label_4
_geom_torsion
_geom_torsion_site_symmetry_1
_geom_torsion_site_symmetry_4
N2 Ag1 N1 C3 173.2(2) 8_455 .
O1W Ag1 N1 C3 -50.0(2) 5_566 .
O3W Ag1 N1 C3 24.7(2) . .
N2 Ag1 N1 C7 -2.2(3) 8_455 .
O1W Ag1 N1 C7 134.56(19) 5_566 .
O3W Ag1 N1 C7 -150.71(18) . .
C7 N1 C3 C4 1.0(4) . .
Ag1 N1 C3 C4 -174.4(2) . .
N1 C3 C4 C5 -0.7(4) . .
C3 C4 C5 C6 -0.3(4) . .
C3 C4 C5 C8 174.9(2) . .
C4 C5 C6 C7 0.9(4) . .
C8 C5 C6 C7 -174.2(2) . .
C3 N1 C7 C6 -0.4(4) . .
Ag1 N1 C7 C6 175.23(19) . .
C5 C6 C7 N1 -0.5(4) . .
C6 C5 C8 C9 95.0(3) . .
C4 C5 C8 C9 -80.0(3) . .
C5 C8 C9 C10 179.6(2) . .
C8 C9 C10 C11 -167.7(2) . .
C9 C10 C11 C12 -99.7(3) . .
C9 C10 C11 C15 76.7(3) . .
C15 C11 C12 C13 -0.1(4) . .
C10 C11 C12 C13 176.5(2) . .
C14 N2 C13 C12 0.7(4) . .
Ag1 N2 C13 C12 -176.11(19) 8_556 .
C11 C12 C13 N2 -0.3(4) . .
C13 N2 C14 C15 -0.8(4) . .
Ag1 N2 C14 C15 176.1(2) 8_556 .
N2 C14 C15 C11 0.5(5) . .
C12 C11 C15 C14 -0.1(4) . .
C10 C11 C15 C14 -176.7(3) . .
O2 C1 C2 C2 66.9(4) . 7_567
O1 C1 C2 C2 -113.2(3) . 7_567
